data_1569296
loop_
_publ_author_name
'Takase, Masayoshi'
'Takata, Toranosuke'
'Oki, Kosuke'
'Mori, Shigeki'
'Uno, Hidemitsu'

_publ_section_title
;
 Substituent effects on paratropicity and diatropicity in \p-extended
 hexapyrrolohexaazacoronene
;
_journal_issue 25
_journal_name_full 'Chemical Science'
_journal_page_first 7036
_journal_page_last 7043
_journal_paper_doi 10.1039/D2SC07037E
_journal_volume 14
_journal_year 2023
_chemical_formula_moiety 'F6 Sb, C7 H8 O, C65 H73 N6'
_chemical_formula_sum 'C72 H81 F6 N6 O Sb'
_chemical_formula_weight 1282.17
_space_group_crystal_system orthorhombic
_space_group_IT_number 43
_space_group_name_Hall 'F 2 -2d'
_space_group_name_H-M_alt 'F d d 2'
_atom_sites_solution_hydrogens geom
_atom_sites_solution_primary iterative
_audit_creation_date 2022-12-03
_audit_creation_method
;
Olex2 1.5
(compiled 2022.04.07 svn.rca3783a0 for OlexSys, GUI svn.r6498)
;
_audit_update_record
;
2022-12-23 deposited with the CCDC.	2023-06-05 downloaded from the CCDC.
;
_cell_angle_alpha 90
_cell_angle_beta 90
_cell_angle_gamma 90
_cell_formula_units_Z 16
_cell_length_a 43.9853(6)
_cell_length_b 47.1290(6)
_cell_length_c 13.0964(2)
_cell_measurement_reflns_used 50244
_cell_measurement_temperature 100
_cell_measurement_theta_max 31.01
_cell_measurement_theta_min 1.67
_cell_volume 27148.6(7)
_computing_cell_refinement 'CrysAlisPro 1.171.40.53 (Rigaku OD, 2019)'
_computing_data_collection 'CrysAlisPro 1.171.40.53 (Rigaku OD, 2019)'
_computing_data_reduction 'CrysAlisPro 1.171.40.53 (Rigaku OD, 2019)'
_computing_molecular_graphics 'Olex2 1.5 (Dolomanov et al., 2009)'
_computing_publication_material 'Olex2 1.5 (Dolomanov et al., 2009)'
_computing_structure_refinement 'SHELXL 2019/2 (Sheldrick, 2015)'
_computing_structure_solution 'SHELXT 2019/2 (Sheldrick, 2015)'
_diffrn_ambient_temperature 100
_diffrn_measured_fraction_theta_full 1.000
_diffrn_measured_fraction_theta_max 0.970
_diffrn_measurement_device_type 'Rigaku Saturn 724'
_diffrn_measurement_method \w
_diffrn_radiation_type MoK\a
_diffrn_radiation_wavelength 0.71073
_diffrn_reflns_av_R_equivalents 0.0852
_diffrn_reflns_av_unetI/netI 0.0701
_diffrn_reflns_Laue_measured_fraction_full 1.000
_diffrn_reflns_Laue_measured_fraction_max 0.970
_diffrn_reflns_limit_h_max 63
_diffrn_reflns_limit_h_min -63
_diffrn_reflns_limit_k_max 66
_diffrn_reflns_limit_k_min -68
_diffrn_reflns_limit_l_max 18
_diffrn_reflns_limit_l_min -18
_diffrn_reflns_number 131511
_diffrn_reflns_point_group_measured_fraction_full 0.999
_diffrn_reflns_point_group_measured_fraction_max 0.934
_diffrn_reflns_theta_full 25.242
_diffrn_reflns_theta_max 31.292
_diffrn_reflns_theta_min 1.679
_diffrn_source 'Rigaku VariMax'
_exptl_absorpt_coefficient_mu 0.469
_exptl_absorpt_correction_T_max 0.986
_exptl_absorpt_correction_T_min 0.812
_exptl_absorpt_correction_type multi-scan
_exptl_absorpt_process_details
;
CrysAlisPro 1.171.40.53 (Rigaku Oxford Diffraction, 2019)
Empirical absorption correction using spherical harmonics,
 implemented in SCALE3 ABSPACK scaling algorithm.
;
_exptl_crystal_colour brown
_exptl_crystal_colour_primary brown
_exptl_crystal_density_diffrn 1.255
_exptl_crystal_density_method 'not measured'
_exptl_crystal_description needle
_exptl_crystal_F_000 10688
_exptl_crystal_size_max 0.25
_exptl_crystal_size_mid 0.04
_exptl_crystal_size_min 0.03
_refine_diff_density_max 0.858
_refine_diff_density_min -0.358
_refine_diff_density_rms 0.067
_refine_ls_abs_structure_details
;
 Flack x determined using 5716 quotients [(I+)-(I-)]/[(I+)+(I-)]
 (Parsons, Flack and Wagner, Acta Cryst. B69 (2013) 249-259).
;
_refine_ls_abs_structure_Flack -0.041(6)
_refine_ls_extinction_method none
_refine_ls_goodness_of_fit_ref 1.038
_refine_ls_hydrogen_treatment constr
_refine_ls_matrix_type full
_refine_ls_number_parameters 775
_refine_ls_number_reflns 20726
_refine_ls_number_restraints 1
_refine_ls_restrained_S_all 1.038
_refine_ls_R_factor_all 0.0749
_refine_ls_R_factor_gt 0.0489
_refine_ls_shift/su_max 0.003
_refine_ls_shift/su_mean 0.000
_refine_ls_structure_factor_coef Fsqd
_refine_ls_weighting_details 'w=1/[\s^2^(Fo^2^)+(0.0431P)^2^] where P=(Fo^2^+2Fc^2^)/3'
_refine_ls_weighting_scheme calc
_refine_ls_wR_factor_gt 0.0879
_refine_ls_wR_factor_ref 0.0948
_reflns_Friedel_coverage 0.853
_reflns_Friedel_fraction_full 0.999
_reflns_Friedel_fraction_max 0.895
_reflns_number_gt 15971
_reflns_number_total 20726
_reflns_threshold_expression 'I > 2\s(I)'
_cod_data_source_file d2sc07037e2.cif
_cod_data_source_block homohphac_tbuph
_cod_database_code 1569296
_shelx_shelxl_version_number 2019/2
_shelx_space_group_comment
;
The symmetry employed for this shelxl refinement is uniquely defined
by the following loop, which should always be used as a source of
symmetry information in preference to the above space-group names.
They are only intended as comments.
;
_shelx_estimated_absorpt_t_max 0.986
_shelx_estimated_absorpt_t_min 0.892
_olex2_refinement_description
;
1. Fixed Uiso
 At 1.2 times of:
  All C(H) groups, All C(H,H) groups
 At 1.5 times of:
  All C(H,H,H) groups
2.a Secondary CH2 refined with riding coordinates:
 C32(H32A,H32B), C34(H34A,H34B), C36(H36A,H36B), C38(H38A,H38B), C40(H40A,
 H40B), C42(H42A,H42B), C44(H44A,H44B), C46(H46A,H46B), C48(H48A,H48B),
 C50(H50A,H50B), C52(H52A,H52B), C54(H54A,H54B)
2.b Aromatic/amide H refined with riding coordinates:
 C57(H57), C58(H58), C60(H60), C61(H61), C67(H67), C68(H68), C69(H69),
 C70(H70), C71(H71)
2.c Idealised Me refined with riding coordinates:
 C33(H33A,H33B,H33C), C35(H35A,H35B,H35C), C37(H37A,H37B,H37C), C39(H39A,H39B,
 H39C), C41(H41A,H41B,H41C), C43(H43A,H43B,H43C), C45(H45A,H45B,H45C), C47(H47A,
 H47B,H47C), C49(H49A,H49B,H49C), C51(H51A,H51B,H51C), C53(H53A,H53B,H53C),
 C55(H55A,H55B,H55C), C63(H63A,H63B,H63C), C64(H64A,H64B,H64C), C65(H65A,H65B,
 H65C), C72(H72A,H72B,H72C)
;
_smtbx_masks_void_probe_radius 1.2
_smtbx_masks_void_truncation_radius 1.2
_platon_squeeze_void_probe_radius 1.20
_olex2_submission_special_instructions 'No special instructions were received'

loop_
_space_group_symop_operation_xyz
'x, y, z'
'-x, -y, z'
'-x+1/4, y+1/4, z+1/4'
'x+1/4, -y+1/4, z+1/4'
'x, y+1/2, z+1/2'
'-x, -y+1/2, z+1/2'
'-x+1/4, y+3/4, z+3/4'
'x+1/4, -y+3/4, z+3/4'
'x+1/2, y, z+1/2'
'-x+1/2, -y, z+1/2'
'-x+3/4, y+1/4, z+3/4'
'x+3/4, -y+1/4, z+3/4'
'x+1/2, y+1/2, z'
'-x+1/2, -y+1/2, z'
'-x+3/4, y+3/4, z+1/4'
'x+3/4, -y+3/4, z+1/4'

loop_
_atom_site_label
_atom_site_type_symbol
_atom_site_fract_x
_atom_site_fract_y
_atom_site_fract_z
_atom_site_U_iso_or_equiv
_atom_site_adp_type
_atom_site_occupancy
_atom_site_site_symmetry_order
_atom_site_calc_flag
_atom_site_refinement_flags_posn
_atom_site_refinement_flags_adp
_atom_site_refinement_flags_occupancy
_atom_site_disorder_assembly
_atom_site_disorder_group
Sb1 Sb 0.40244(2) 0.39935(2) 0.75423(2) 0.02616(6) Uani 1 1 d . . . . .
F1 F 0.43422(6) 0.42059(6) 0.8112(2) 0.0466(7) Uani 1 1 d . . . . .
F2 F 0.42235(6) 0.36579(5) 0.7903(2) 0.0472(7) Uani 1 1 d . . . . .
F3 F 0.37048(6) 0.37847(6) 0.6973(2) 0.0518(7) Uani 1 1 d . . . . .
F4 F 0.38234(6) 0.43270(5) 0.7160(2) 0.0469(7) Uani 1 1 d . . . . .
F5 F 0.38258(6) 0.39994(6) 0.8803(2) 0.0496(7) Uani 1 1 d . . . . .
F6 F 0.42283(6) 0.39903(6) 0.6280(2) 0.0501(7) Uani 1 1 d . . . . .
O1 O 0.28804(7) 0.45617(6) 0.6399(2) 0.0392(7) Uani 1 1 d . . . . .
N1 N 0.19593(6) 0.46770(6) 0.3841(2) 0.0184(6) Uani 1 1 d . . . . .
N2 N 0.20991(6) 0.52431(6) 0.3971(2) 0.0163(6) Uani 1 1 d . . . . .
N3 N 0.27852(6) 0.53824(6) 0.3651(2) 0.0153(6) Uani 1 1 d . . . . .
N4 N 0.31758(6) 0.49313(6) 0.3792(2) 0.0180(6) Uani 1 1 d . . . . .
N5 N 0.29841(6) 0.43913(6) 0.3878(2) 0.0180(6) Uani 1 1 d . . . . .
N6 N 0.23811(6) 0.42654(6) 0.3836(2) 0.0196(6) Uani 1 1 d . . . . .
C1 C 0.22612(8) 0.47583(7) 0.3859(3) 0.0174(7) Uani 1 1 d . . . . .
C2 C 0.23427(7) 0.50483(7) 0.3849(3) 0.0165(7) Uani 1 1 d . . . . .
C3 C 0.26561(8) 0.51122(7) 0.3808(3) 0.0163(6) Uani 1 1 d . . . . .
C4 C 0.28644(7) 0.48880(7) 0.3815(3) 0.0162(7) Uani 1 1 d . . . . .
C5 C 0.27724(8) 0.46080(7) 0.3856(3) 0.0167(7) Uani 1 1 d . . . . .
C6 C 0.24690(8) 0.45456(7) 0.3872(3) 0.0176(7) Uani 1 1 d . . . . .
C7 C 0.18577(8) 0.43998(7) 0.3678(3) 0.0205(7) Uani 1 1 d . . . . .
C8 C 0.15407(8) 0.44167(8) 0.3680(3) 0.0239(8) Uani 1 1 d . . . . .
C9 C 0.14516(8) 0.47035(8) 0.3836(3) 0.0238(8) Uani 1 1 d . . . . .
C10 C 0.17197(8) 0.48633(7) 0.3967(3) 0.0201(7) Uani 1 1 d . . . . .
C11 C 0.18045(8) 0.51515(7) 0.4192(3) 0.0196(7) Uani 1 1 d . . . . .
C12 C 0.16463(8) 0.53760(8) 0.4654(3) 0.0210(7) Uani 1 1 d . . . . .
C13 C 0.18390(8) 0.56074(7) 0.4711(2) 0.0181(7) Uani 1 1 d . . . . .
C14 C 0.21215(8) 0.55346(7) 0.4219(3) 0.0174(7) Uani 1 1 d . . . . .
C15 C 0.26335(8) 0.56402(7) 0.3446(2) 0.0168(7) Uani 1 1 d . . . . .
C16 C 0.28485(8) 0.58195(7) 0.2953(3) 0.0184(7) Uani 1 1 d . . . . .
C17 C 0.31321(8) 0.56864(7) 0.2965(3) 0.0188(7) Uani 1 1 d . . . . .
C18 C 0.30947(8) 0.54201(7) 0.3434(3) 0.0174(7) Uani 1 1 d . . . . .
C19 C 0.33034(8) 0.51948(7) 0.3659(3) 0.0184(7) Uani 1 1 d . . . . .
C20 C 0.36169(8) 0.51629(7) 0.3777(3) 0.0203(7) Uani 1 1 d . . . . .
C21 C 0.36721(8) 0.48689(7) 0.3938(3) 0.0219(7) Uani 1 1 d . . . . .
C22 C 0.33958(8) 0.47251(7) 0.3946(3) 0.0190(7) Uani 1 1 d . . . . .
C23 C 0.32927(8) 0.44328(7) 0.4041(3) 0.0192(7) Uani 1 1 d . . . . .
C24 C 0.34130(9) 0.41656(7) 0.4263(3) 0.0232(8) Uani 1 1 d . . . . .
C25 C 0.31681(9) 0.39642(7) 0.4212(3) 0.0228(8) Uani 1 1 d . . . . .
C26 C 0.29063(8) 0.41057(7) 0.3960(3) 0.0205(7) Uani 1 1 d . . . . .
C27 C 0.25873(8) 0.40395(7) 0.3756(3) 0.0212(7) Uani 1 1 d . . . . .
C28 C 0.24203(9) 0.38098(7) 0.3423(3) 0.0251(8) Uani 1 1 d . . . . .
C29 C 0.21111(9) 0.38958(7) 0.3303(3) 0.0247(8) Uani 1 1 d . . . . .
C30 C 0.20864(8) 0.41810(7) 0.3578(3) 0.0212(7) Uani 1 1 d . . . . .
C31 C 0.23511(8) 0.57139(7) 0.3863(3) 0.0175(7) Uani 1 1 d . . . . .
C32 C 0.13194(9) 0.41741(8) 0.3563(3) 0.0311(9) Uani 1 1 d . . . . .
H32A H 0.115058 0.420032 0.405431 0.037 Uiso 1 1 calc R U . . .
H32B H 0.142406 0.399466 0.373915 0.037 Uiso 1 1 calc R U . . .
C33 C 0.11867(10) 0.41484(8) 0.2482(4) 0.0405(10) Uani 1 1 d . . . . .
H33A H 0.135200 0.411834 0.199154 0.061 Uiso 1 1 calc R U . . .
H33B H 0.107760 0.432321 0.230821 0.061 Uiso 1 1 calc R U . . .
H33C H 0.104599 0.398740 0.245508 0.061 Uiso 1 1 calc R U . . .
C34 C 0.11303(8) 0.48017(8) 0.3753(3) 0.0309(9) Uani 1 1 d . . . . .
H34A H 0.107629 0.491097 0.437268 0.037 Uiso 1 1 calc R U . . .
H34B H 0.099428 0.463465 0.371727 0.037 Uiso 1 1 calc R U . . .
C35 C 0.10795(10) 0.49878(9) 0.2809(4) 0.0410(11) Uani 1 1 d . . . . .
H35A H 0.112975 0.487945 0.219297 0.062 Uiso 1 1 calc R U . . .
H35B H 0.121012 0.515583 0.284955 0.062 Uiso 1 1 calc R U . . .
H35C H 0.086608 0.504701 0.278064 0.062 Uiso 1 1 calc R U . . .
C36 C 0.13324(8) 0.53667(7) 0.5098(3) 0.0255(7) Uani 1 1 d . . . . .
H36A H 0.118822 0.530535 0.456133 0.031 Uiso 1 1 calc R U . . .
H36B H 0.127371 0.556058 0.531266 0.031 Uiso 1 1 calc R U . . .
C37 C 0.13032(11) 0.51666(10) 0.6016(3) 0.0395(11) Uani 1 1 d . . . . .
H37A H 0.133278 0.497030 0.579040 0.059 Uiso 1 1 calc R U . . .
H37B H 0.110043 0.518663 0.631779 0.059 Uiso 1 1 calc R U . . .
H37C H 0.145764 0.521505 0.652631 0.059 Uiso 1 1 calc R U . . .
C38 C 0.17640(8) 0.58719(7) 0.5303(3) 0.0242(8) Uani 1 1 d . . . . .
H38A H 0.155901 0.593928 0.510593 0.029 Uiso 1 1 calc R U . . .
H38B H 0.191198 0.602256 0.512904 0.029 Uiso 1 1 calc R U . . .
C39 C 0.17719(12) 0.58177(10) 0.6456(3) 0.0452(12) Uani 1 1 d . . . . .
H39A H 0.163904 0.565727 0.662162 0.068 Uiso 1 1 calc R U . . .
H39B H 0.170136 0.598735 0.681770 0.068 Uiso 1 1 calc R U . . .
H39C H 0.198055 0.577373 0.666583 0.068 Uiso 1 1 calc R U . . .
C40 C 0.27874(8) 0.60856(7) 0.2342(3) 0.0208(7) Uani 1 1 d . . . . .
H40A H 0.295464 0.622289 0.245092 0.025 Uiso 1 1 calc R U . . .
H40B H 0.259607 0.617419 0.258037 0.025 Uiso 1 1 calc R U . . .
C41 C 0.27619(11) 0.60162(9) 0.1206(3) 0.0388(10) Uani 1 1 d . . . . .
H41A H 0.273889 0.619239 0.081674 0.058 Uiso 1 1 calc R U . . .
H41B H 0.258441 0.589459 0.109148 0.058 Uiso 1 1 calc R U . . .
H41C H 0.294599 0.591701 0.098206 0.058 Uiso 1 1 calc R U . . .
C42 C 0.34125(8) 0.58028(7) 0.2479(3) 0.0233(7) Uani 1 1 d . . . . .
H42A H 0.357522 0.581468 0.300006 0.028 Uiso 1 1 calc R U . . .
H42B H 0.337055 0.599766 0.223496 0.028 Uiso 1 1 calc R U . . .
C43 C 0.35259(9) 0.56230(9) 0.1580(3) 0.0321(9) Uani 1 1 d . . . . .
H43A H 0.336393 0.560539 0.107063 0.048 Uiso 1 1 calc R U . . .
H43B H 0.358304 0.543397 0.182635 0.048 Uiso 1 1 calc R U . . .
H43C H 0.370322 0.571475 0.127016 0.048 Uiso 1 1 calc R U . . .
C44 C 0.38528(8) 0.53895(8) 0.3886(3) 0.0281(8) Uani 1 1 d . . . . .
H44A H 0.386196 0.550236 0.324883 0.034 Uiso 1 1 calc R U . . .
H44B H 0.405429 0.530047 0.399108 0.034 Uiso 1 1 calc R U . . .
C45 C 0.37815(9) 0.55863(8) 0.4788(3) 0.0336(10) Uani 1 1 d . . . . .
H45A H 0.358002 0.567109 0.469218 0.050 Uiso 1 1 calc R U . . .
H45B H 0.393483 0.573682 0.482311 0.050 Uiso 1 1 calc R U . . .
H45C H 0.378397 0.547674 0.542349 0.050 Uiso 1 1 calc R U . . .
C46 C 0.39860(8) 0.47469(8) 0.4068(3) 0.0279(8) Uani 1 1 d . . . . .
H46A H 0.412984 0.485296 0.362914 0.033 Uiso 1 1 calc R U . . .
H46B H 0.398547 0.454671 0.383836 0.033 Uiso 1 1 calc R U . . .
C47 C 0.40952(9) 0.47604(9) 0.5174(4) 0.0391(10) Uani 1 1 d . . . . .
H47A H 0.429980 0.467909 0.522183 0.059 Uiso 1 1 calc R U . . .
H47B H 0.395594 0.465218 0.560919 0.059 Uiso 1 1 calc R U . . .
H47C H 0.410003 0.495853 0.540026 0.059 Uiso 1 1 calc R U . . .
C48 C 0.37322(8) 0.40858(8) 0.4528(3) 0.0277(8) Uani 1 1 d . . . . .
H48A H 0.372927 0.393171 0.504177 0.033 Uiso 1 1 calc R U . . .
H48B H 0.383620 0.425140 0.483541 0.033 Uiso 1 1 calc R U . . .
C49 C 0.39090(9) 0.39876(8) 0.3592(4) 0.0344(10) Uani 1 1 d . . . . .
H49A H 0.389991 0.413451 0.306273 0.052 Uiso 1 1 calc R U . . .
H49B H 0.381931 0.381177 0.332931 0.052 Uiso 1 1 calc R U . . .
H49C H 0.412146 0.395345 0.378037 0.052 Uiso 1 1 calc R U . . .
C50 C 0.32024(9) 0.36537(7) 0.4480(3) 0.0275(9) Uani 1 1 d . . . . .
H50A H 0.342056 0.360222 0.446512 0.033 Uiso 1 1 calc R U . . .
H50B H 0.309637 0.353743 0.396051 0.033 Uiso 1 1 calc R U . . .
C51 C 0.30725(11) 0.35868(9) 0.5532(4) 0.0396(11) Uani 1 1 d . . . . .
H51A H 0.285445 0.362934 0.553947 0.059 Uiso 1 1 calc R U . . .
H51B H 0.317591 0.370269 0.604731 0.059 Uiso 1 1 calc R U . . .
H51C H 0.310379 0.338540 0.568563 0.059 Uiso 1 1 calc R U . . .
C52 C 0.25383(10) 0.35183(7) 0.3167(3) 0.0322(9) Uani 1 1 d . . . . .
H52A H 0.236426 0.339139 0.302153 0.039 Uiso 1 1 calc R U . . .
H52B H 0.264776 0.344089 0.376636 0.039 Uiso 1 1 calc R U . . .
C53 C 0.27542(13) 0.35201(10) 0.2239(4) 0.0495(13) Uani 1 1 d . . . . .
H53A H 0.263959 0.357054 0.162339 0.074 Uiso 1 1 calc R U . . .
H53B H 0.284406 0.333138 0.215337 0.074 Uiso 1 1 calc R U . . .
H53C H 0.291594 0.365971 0.235053 0.074 Uiso 1 1 calc R U . . .
C54 C 0.18693(9) 0.37062(8) 0.2874(3) 0.0322(9) Uani 1 1 d . . . . .
H54A H 0.195430 0.360048 0.228654 0.039 Uiso 1 1 calc R U . . .
H54B H 0.170014 0.382495 0.261725 0.039 Uiso 1 1 calc R U . . .
C55 C 0.17444(11) 0.34956(10) 0.3642(4) 0.0500(13) Uani 1 1 d . . . . .
H55A H 0.157400 0.339178 0.333759 0.075 Uiso 1 1 calc R U . . .
H55B H 0.167385 0.359738 0.425043 0.075 Uiso 1 1 calc R U . . .
H55C H 0.190459 0.336144 0.383605 0.075 Uiso 1 1 calc R U . . .
C56 C 0.23048(8) 0.60269(7) 0.3949(3) 0.0193(7) Uani 1 1 d . . . . .
C57 C 0.20781(8) 0.61687(7) 0.3426(3) 0.0235(8) Uani 1 1 d . . . . .
H57 H 0.192952 0.606448 0.305693 0.028 Uiso 1 1 calc R U . . .
C58 C 0.20667(8) 0.64631(7) 0.3439(3) 0.0251(8) Uani 1 1 d . . . . .
H58 H 0.191040 0.655802 0.307344 0.030 Uiso 1 1 calc R U . . .
C59 C 0.22810(8) 0.66224(7) 0.3980(3) 0.0258(8) Uani 1 1 d . . . . .
C60 C 0.24987(8) 0.64742(7) 0.4544(3) 0.0231(8) Uani 1 1 d . . . . .
H60 H 0.264008 0.657659 0.495082 0.028 Uiso 1 1 calc R U . . .
C61 C 0.25119(8) 0.61827(7) 0.4522(3) 0.0205(7) Uani 1 1 d . . . . .
H61 H 0.266440 0.608667 0.490228 0.025 Uiso 1 1 calc R U . . .
C62 C 0.22902(9) 0.69463(8) 0.3970(4) 0.0345(10) Uani 1 1 d . . . . .
C63 C 0.20496(12) 0.70758(10) 0.3301(6) 0.0687(19) Uani 1 1 d . . . . .
H63A H 0.207981 0.701341 0.259418 0.103 Uiso 1 1 calc R U . . .
H63B H 0.206369 0.728309 0.333476 0.103 Uiso 1 1 calc R U . . .
H63C H 0.184835 0.701521 0.353696 0.103 Uiso 1 1 calc R U . . .
C64 C 0.22222(12) 0.70556(9) 0.5069(5) 0.0646(15) Uani 1 1 d . . . . .
H64A H 0.203679 0.696510 0.532562 0.097 Uiso 1 1 calc R U . . .
H64B H 0.219397 0.726182 0.505296 0.097 Uiso 1 1 calc R U . . .
H64C H 0.239303 0.700870 0.551828 0.097 Uiso 1 1 calc R U . . .
C65 C 0.26050(10) 0.70462(9) 0.3679(5) 0.0545(15) Uani 1 1 d . . . . .
H65A H 0.275202 0.697980 0.418818 0.082 Uiso 1 1 calc R U . . .
H65B H 0.260825 0.725399 0.365301 0.082 Uiso 1 1 calc R U . . .
H65C H 0.265891 0.696958 0.300748 0.082 Uiso 1 1 calc R U . . .
C66 C 0.28143(9) 0.48440(9) 0.6366(3) 0.0303(9) Uani 1 1 d . . . . .
C67 C 0.25075(10) 0.49132(10) 0.6345(3) 0.0338(9) Uani 1 1 d . . . . .
H67 H 0.235933 0.476647 0.634569 0.041 Uiso 1 1 calc R U . . .
C68 C 0.24162(11) 0.51921(11) 0.6324(3) 0.0431(12) Uani 1 1 d . . . . .
H68 H 0.220568 0.523719 0.632910 0.052 Uiso 1 1 calc R U . . .
C69 C 0.26311(11) 0.54085(10) 0.6297(3) 0.0408(11) Uani 1 1 d . . . . .
H69 H 0.256788 0.560103 0.626678 0.049 Uiso 1 1 calc R U . . .
C70 C 0.29349(11) 0.53424(10) 0.6312(3) 0.0382(10) Uani 1 1 d . . . . .
H70 H 0.308138 0.549043 0.629881 0.046 Uiso 1 1 calc R U . . .
C71 C 0.30318(9) 0.50591(10) 0.6349(3) 0.0342(9) Uani 1 1 d . . . . .
H71 H 0.324237 0.501448 0.636142 0.041 Uiso 1 1 calc R U . . .
C72 C 0.31891(11) 0.44817(10) 0.6630(3) 0.0445(12) Uani 1 1 d . . . . .
H72A H 0.332709 0.457069 0.613806 0.067 Uiso 1 1 calc R U . . .
H72B H 0.320912 0.427491 0.658886 0.067 Uiso 1 1 calc R U . . .
H72C H 0.324085 0.454503 0.732160 0.067 Uiso 1 1 calc R U . . .

loop_
_atom_site_aniso_label
_atom_site_aniso_U_11
_atom_site_aniso_U_22
_atom_site_aniso_U_33
_atom_site_aniso_U_23
_atom_site_aniso_U_13
_atom_site_aniso_U_12
Sb1 0.02320(11) 0.02457(11) 0.03072(12) 0.00134(11) 0.00379(11) 0.00428(10)
F1 0.0379(15) 0.0528(16) 0.0490(16) -0.0056(13) -0.0037(12) -0.0117(12)
F2 0.0493(16) 0.0390(15) 0.0534(17) 0.0027(12) -0.0057(13) 0.0230(12)
F3 0.0426(16) 0.0385(15) 0.074(2) 0.0041(14) -0.0180(14) -0.0104(12)
F4 0.0476(16) 0.0308(13) 0.0623(18) 0.0096(12) 0.0013(13) 0.0121(11)
F5 0.0438(17) 0.0614(18) 0.0437(15) 0.0100(13) 0.0220(13) 0.0156(13)
F6 0.0382(16) 0.084(2) 0.0284(13) -0.0004(13) 0.0061(12) 0.0138(14)
O1 0.0427(18) 0.0381(17) 0.0368(17) 0.0013(14) -0.0011(15) 0.0014(14)
N1 0.0208(15) 0.0149(14) 0.0195(14) -0.0008(12) -0.0022(12) -0.0036(11)
N2 0.0159(14) 0.0154(14) 0.0177(14) -0.0010(11) -0.0032(11) -0.0003(10)
N3 0.0145(14) 0.0125(13) 0.0189(14) 0.0002(11) -0.0021(11) 0.0014(10)
N4 0.0203(14) 0.0150(13) 0.0188(14) 0.0007(11) -0.0022(12) -0.0007(11)
N5 0.0221(15) 0.0114(13) 0.0203(14) -0.0012(11) -0.0022(12) -0.0019(11)
N6 0.0232(15) 0.0137(13) 0.0220(15) 0.0004(12) -0.0007(13) -0.0019(11)
C1 0.0198(17) 0.0187(16) 0.0136(15) 0.0009(13) -0.0023(13) -0.0013(13)
C2 0.0181(16) 0.0147(15) 0.0168(16) -0.0006(13) -0.0052(14) 0.0014(12)
C3 0.0214(17) 0.0126(15) 0.0148(15) -0.0001(13) -0.0036(14) 0.0000(12)
C4 0.0180(16) 0.0169(16) 0.0138(15) 0.0011(13) -0.0031(13) -0.0019(12)
C5 0.0218(17) 0.0116(15) 0.0166(16) -0.0007(13) -0.0024(14) 0.0030(12)
C6 0.0241(18) 0.0154(16) 0.0131(15) -0.0016(13) -0.0015(14) -0.0027(13)
C7 0.0262(19) 0.0181(17) 0.0171(17) 0.0013(14) -0.0043(14) -0.0048(14)
C8 0.028(2) 0.0221(19) 0.0217(19) 0.0001(15) -0.0005(16) -0.0075(15)
C9 0.0226(18) 0.0227(18) 0.0261(18) 0.0014(15) -0.0023(15) -0.0047(14)
C10 0.0221(18) 0.0198(17) 0.0184(17) 0.0030(14) -0.0017(14) -0.0040(13)
C11 0.0181(17) 0.0218(17) 0.0190(17) 0.0029(14) -0.0041(14) 0.0009(13)
C12 0.0212(18) 0.0238(18) 0.0179(16) 0.0006(14) -0.0026(14) 0.0012(14)
C13 0.0170(16) 0.0204(17) 0.0168(16) 0.0022(13) -0.0039(13) 0.0027(13)
C14 0.0197(17) 0.0151(16) 0.0174(16) 0.0004(13) -0.0046(14) 0.0032(13)
C15 0.0204(17) 0.0150(15) 0.0150(16) -0.0005(13) -0.0039(13) 0.0008(13)
C16 0.0231(18) 0.0169(16) 0.0154(15) -0.0019(13) -0.0031(14) 0.0032(13)
C17 0.0226(17) 0.0160(16) 0.0178(16) -0.0012(13) -0.0039(14) -0.0009(13)
C18 0.0179(17) 0.0182(16) 0.0162(16) -0.0034(13) -0.0024(13) -0.0022(13)
C19 0.0188(17) 0.0160(16) 0.0204(17) -0.0010(14) -0.0011(14) -0.0018(13)
C20 0.0192(17) 0.0202(17) 0.0216(18) -0.0004(14) -0.0010(15) 0.0014(13)
C21 0.0216(18) 0.0186(17) 0.0253(19) -0.0006(15) -0.0048(15) 0.0016(14)
C22 0.0208(17) 0.0183(17) 0.0178(16) 0.0001(14) -0.0018(14) 0.0047(13)
C23 0.0231(18) 0.0164(16) 0.0180(17) -0.0008(13) 0.0005(14) 0.0020(13)
C24 0.029(2) 0.0178(17) 0.0228(18) -0.0015(14) -0.0014(15) 0.0042(14)
C25 0.031(2) 0.0163(17) 0.0213(18) -0.0010(14) 0.0015(15) 0.0022(14)
C26 0.0285(19) 0.0124(15) 0.0206(17) -0.0012(13) 0.0024(15) -0.0002(13)
C27 0.0292(19) 0.0150(16) 0.0195(17) 0.0014(14) 0.0011(15) 0.0014(14)
C28 0.034(2) 0.0153(17) 0.0260(19) -0.0006(15) 0.0014(16) -0.0025(15)
C29 0.032(2) 0.0200(17) 0.0218(18) 0.0010(15) -0.0005(16) -0.0047(15)
C30 0.0258(18) 0.0178(17) 0.0198(17) 0.0019(14) -0.0029(15) -0.0072(14)
C31 0.0204(17) 0.0163(16) 0.0158(16) -0.0009(13) -0.0064(14) 0.0004(13)
C32 0.0225(19) 0.0229(19) 0.048(3) -0.0042(18) -0.0036(18) -0.0082(15)
C33 0.040(2) 0.028(2) 0.053(3) -0.005(2) -0.017(2) -0.0063(16)
C34 0.0187(19) 0.031(2) 0.042(2) -0.0043(19) -0.0031(17) -0.0069(15)
C35 0.029(2) 0.039(2) 0.055(3) 0.006(2) -0.016(2) 0.0005(18)
C36 0.0212(17) 0.0215(16) 0.034(2) -0.0041(18) 0.0041(18) -0.0010(13)
C37 0.040(3) 0.040(3) 0.039(3) 0.006(2) 0.013(2) -0.001(2)
C38 0.0211(18) 0.0220(18) 0.029(2) -0.0032(15) -0.0005(15) 0.0012(13)
C39 0.063(3) 0.041(3) 0.031(2) -0.012(2) -0.005(2) 0.011(2)
C40 0.0202(17) 0.0212(17) 0.0209(19) 0.0043(13) -0.0014(14) -0.0005(13)
C41 0.050(3) 0.039(2) 0.028(2) 0.0094(19) -0.007(2) 0.008(2)
C42 0.0234(17) 0.0168(15) 0.0297(19) 0.0049(16) 0.0013(16) -0.0017(12)
C43 0.032(2) 0.031(2) 0.034(2) 0.0008(18) 0.0084(18) -0.0005(17)
C44 0.0175(18) 0.0234(18) 0.044(2) 0.0037(17) -0.0037(17) -0.0006(14)
C45 0.033(2) 0.0220(19) 0.046(3) -0.0029(17) -0.0118(18) -0.0034(15)
C46 0.0184(18) 0.0236(19) 0.042(2) 0.0019(17) -0.0003(17) 0.0052(14)
C47 0.031(2) 0.033(2) 0.053(3) 0.005(2) -0.015(2) 0.0032(16)
C48 0.027(2) 0.0187(17) 0.038(2) 0.0039(16) -0.0098(17) 0.0049(15)
C49 0.026(2) 0.028(2) 0.050(3) 0.0058(19) 0.003(2) 0.0058(16)
C50 0.031(2) 0.0143(17) 0.037(2) 0.0037(16) -0.0057(18) 0.0018(15)
C51 0.046(3) 0.028(2) 0.046(3) 0.0165(19) 0.005(2) 0.0034(19)
C52 0.036(2) 0.0150(17) 0.046(3) -0.0067(17) -0.006(2) -0.0013(15)
C53 0.073(4) 0.038(3) 0.038(3) -0.009(2) -0.004(2) 0.014(2)
C54 0.033(2) 0.026(2) 0.037(2) -0.0070(17) -0.0022(17) -0.0064(16)
C55 0.038(3) 0.037(3) 0.075(4) 0.010(3) -0.001(3) -0.016(2)
C56 0.0211(18) 0.0132(16) 0.0236(18) 0.0003(14) -0.0003(15) 0.0019(13)
C57 0.0224(18) 0.0174(17) 0.031(2) 0.0010(15) -0.0045(16) -0.0012(14)
C58 0.0178(18) 0.0212(18) 0.036(2) 0.0055(16) -0.0022(16) 0.0037(14)
C59 0.0165(17) 0.0162(17) 0.045(2) -0.0006(16) 0.0041(16) 0.0003(13)
C60 0.0182(17) 0.0214(18) 0.0298(19) -0.0058(15) -0.0007(15) -0.0020(14)
C61 0.0187(17) 0.0185(17) 0.0244(18) -0.0003(14) -0.0019(14) 0.0033(13)
C62 0.025(2) 0.0145(18) 0.064(3) 0.0009(19) 0.001(2) 0.0012(15)
C63 0.043(3) 0.023(2) 0.140(6) 0.020(3) -0.020(3) 0.000(2)
C64 0.072(4) 0.028(2) 0.094(4) -0.020(3) 0.020(4) -0.001(2)
C65 0.034(3) 0.025(2) 0.104(5) 0.021(3) 0.000(3) -0.0039(19)
C66 0.033(2) 0.040(2) 0.0180(18) 0.0015(17) 0.0023(17) 0.0045(18)
C67 0.034(2) 0.051(3) 0.0165(18) 0.0041(18) 0.0001(17) -0.0008(19)
C68 0.041(3) 0.072(4) 0.0161(19) 0.002(2) -0.0038(19) 0.018(2)
C69 0.057(3) 0.046(3) 0.020(2) -0.0020(19) -0.002(2) 0.015(2)
C70 0.052(3) 0.045(3) 0.0180(19) -0.0027(18) -0.006(2) -0.002(2)
C71 0.033(2) 0.051(3) 0.0187(19) -0.0026(18) -0.0015(17) 0.0041(19)
C72 0.058(3) 0.046(3) 0.029(2) 0.003(2) 0.009(2) 0.021(2)

loop_
_atom_type_symbol
_atom_type_description
_atom_type_scat_dispersion_real
_atom_type_scat_dispersion_imag
_atom_type_scat_source
C C 0.0033 0.0016 'International Tables Vol C Tables 4.2.6.8 and 6.1.1.4'
H H 0.0000 0.0000 'International Tables Vol C Tables 4.2.6.8 and 6.1.1.4'
F F 0.0171 0.0103 'International Tables Vol C Tables 4.2.6.8 and 6.1.1.4'
N N 0.0061 0.0033 'International Tables Vol C Tables 4.2.6.8 and 6.1.1.4'
O O 0.0106 0.0060 'International Tables Vol C Tables 4.2.6.8 and 6.1.1.4'
Sb Sb -0.5866 1.5461 'International Tables Vol C Tables 4.2.6.8 and 6.1.1.4'

loop_
_geom_angle_atom_site_label_1
_geom_angle_atom_site_label_2
_geom_angle_atom_site_label_3
_geom_angle
_geom_angle_site_symmetry_1
_geom_angle_site_symmetry_3
_geom_angle_publ_flag
F1 Sb1 F6 89.91(12) . . ?
F2 Sb1 F1 90.10(12) . . ?
F2 Sb1 F3 90.43(13) . . ?
F2 Sb1 F4 179.05(13) . . ?
F2 Sb1 F6 89.51(12) . . ?
F3 Sb1 F1 179.45(13) . . ?
F3 Sb1 F4 88.88(12) . . ?
F3 Sb1 F6 90.22(13) . . ?
F4 Sb1 F1 90.59(13) . . ?
F4 Sb1 F6 89.84(12) . . ?
F5 Sb1 F1 89.38(13) . . ?
F5 Sb1 F2 90.49(12) . . ?
F5 Sb1 F3 90.49(14) . . ?
F5 Sb1 F4 90.17(11) . . ?
F5 Sb1 F6 179.28(15) . . ?
C66 O1 C72 117.6(3) . . ?
C1 N1 C7 124.7(3) . . ?
C10 N1 C1 123.7(3) . . ?
C10 N1 C7 111.6(3) . . ?
C11 N2 C2 121.6(3) . . ?
C11 N2 C14 108.5(3) . . ?
C14 N2 C2 127.0(3) . . ?
C3 N3 C15 127.9(3) . . ?
C18 N3 C3 122.3(3) . . ?
C18 N3 C15 108.1(3) . . ?
C4 N4 C22 125.7(3) . . ?
C19 N4 C4 122.7(3) . . ?
C19 N4 C22 111.5(3) . . ?
C5 N5 C23 123.9(3) . . ?
C5 N5 C26 123.4(3) . . ?
C23 N5 C26 111.4(3) . . ?
C6 N6 C27 123.3(3) . . ?
C6 N6 C30 122.8(3) . . ?
C30 N6 C27 111.5(3) . . ?
N1 C1 C2 120.8(3) . . ?
C6 C1 N1 116.3(3) . . ?
C6 C1 C2 123.0(3) . . ?
C1 C2 N2 115.7(3) . . ?
C3 C2 N2 127.1(3) . . ?
C3 C2 C1 117.0(3) . . ?
N3 C3 C2 126.3(3) . . ?
C4 C3 N3 114.8(3) . . ?
C4 C3 C2 118.6(3) . . ?
N4 C4 C3 122.4(3) . . ?
C5 C4 N4 115.5(3) . . ?
C5 C4 C3 122.0(3) . . ?
C4 C5 N5 120.6(3) . . ?
C6 C5 N5 119.9(3) . . ?
C6 C5 C4 119.5(3) . . ?
C1 C6 N6 121.3(3) . . ?
C1 C6 C5 119.9(3) . . ?
C5 C6 N6 118.7(3) . . ?
N1 C7 C30 117.3(3) . . ?
C8 C7 N1 105.4(3) . . ?
C8 C7 C30 137.3(3) . . ?
C7 C8 C9 109.3(3) . . ?
C7 C8 C32 126.9(4) . . ?
C9 C8 C32 123.8(3) . . ?
C8 C9 C34 123.1(3) . . ?
C10 C9 C8 107.1(3) . . ?
C10 C9 C34 129.5(3) . . ?
N1 C10 C9 106.5(3) . . ?
N1 C10 C11 115.3(3) . . ?
C9 C10 C11 138.2(3) . . ?
N2 C11 C10 119.3(3) . . ?
N2 C11 C12 108.5(3) . . ?
C12 C11 C10 132.2(3) . . ?
C11 C12 C36 127.0(3) . . ?
C13 C12 C11 108.3(3) . . ?
C13 C12 C36 124.5(3) . . ?
C12 C13 C14 108.5(3) . . ?
C12 C13 C38 123.1(3) . . ?
C14 C13 C38 128.1(3) . . ?
N2 C14 C13 105.9(3) . . ?
C31 C14 N2 124.1(3) . . ?
C31 C14 C13 128.9(3) . . ?
N3 C15 C16 106.5(3) . . ?
C31 C15 N3 123.9(3) . . ?
C31 C15 C16 128.3(3) . . ?
C15 C16 C40 127.9(3) . . ?
C17 C16 C15 108.8(3) . . ?
C17 C16 C40 122.5(3) . . ?
C16 C17 C18 107.5(3) . . ?
C16 C17 C42 124.6(3) . . ?
C18 C17 C42 127.6(3) . . ?
N3 C18 C17 108.4(3) . . ?
N3 C18 C19 119.1(3) . . ?
C17 C18 C19 132.5(3) . . ?
N4 C19 C18 115.7(3) . . ?
N4 C19 C20 107.0(3) . . ?
C20 C19 C18 137.3(3) . . ?
C19 C20 C21 106.9(3) . . ?
C19 C20 C44 128.2(3) . . ?
C21 C20 C44 124.2(3) . . ?
C20 C21 C46 123.1(3) . . ?
C22 C21 C20 109.1(3) . . ?
C22 C21 C46 127.9(3) . . ?
N4 C22 C21 105.5(3) . . ?
N4 C22 C23 117.3(3) . . ?
C21 C22 C23 137.2(3) . . ?
N5 C23 C22 115.2(3) . . ?
N5 C23 C24 106.0(3) . . ?
C24 C23 C22 138.9(3) . . ?
C23 C24 C25 107.6(3) . . ?
C23 C24 C48 129.1(3) . . ?
C25 C24 C48 123.3(3) . . ?
C24 C25 C50 123.6(3) . . ?
C26 C25 C24 108.6(3) . . ?
C26 C25 C50 127.6(3) . . ?
N5 C26 C27 115.3(3) . . ?
C25 C26 N5 106.4(3) . . ?
C25 C26 C27 138.3(3) . . ?
N6 C27 C26 116.4(3) . . ?
C28 C27 N6 106.0(3) . . ?
C28 C27 C26 137.4(3) . . ?
C27 C28 C29 108.6(3) . . ?
C27 C28 C52 127.1(4) . . ?
C29 C28 C52 124.2(3) . . ?
C28 C29 C54 123.2(3) . . ?
C30 C29 C28 108.6(3) . . ?
C30 C29 C54 128.0(4) . . ?
N6 C30 C7 114.9(3) . . ?
C29 C30 N6 105.3(3) . . ?
C29 C30 C7 139.8(3) . . ?
C14 C31 C15 128.4(3) . . ?
C14 C31 C56 118.3(3) . . ?
C15 C31 C56 113.3(3) . . ?
C8 C32 H32A 108.9 . . ?
C8 C32 H32B 108.9 . . ?
C8 C32 C33 113.4(3) . . ?
H32A C32 H32B 107.7 . . ?
C33 C32 H32A 108.9 . . ?
C33 C32 H32B 108.9 . . ?
C32 C33 H33A 109.5 . . ?
C32 C33 H33B 109.5 . . ?
C32 C33 H33C 109.5 . . ?
H33A C33 H33B 109.5 . . ?
H33A C33 H33C 109.5 . . ?
H33B C33 H33C 109.5 . . ?
C9 C34 H34A 109.2 . . ?
C9 C34 H34B 109.2 . . ?
C9 C34 C35 112.0(3) . . ?
H34A C34 H34B 107.9 . . ?
C35 C34 H34A 109.2 . . ?
C35 C34 H34B 109.2 . . ?
C34 C35 H35A 109.5 . . ?
C34 C35 H35B 109.5 . . ?
C34 C35 H35C 109.5 . . ?
H35A C35 H35B 109.5 . . ?
H35A C35 H35C 109.5 . . ?
H35B C35 H35C 109.5 . . ?
C12 C36 H36A 108.9 . . ?
C12 C36 H36B 108.9 . . ?
C12 C36 C37 113.5(3) . . ?
H36A C36 H36B 107.7 . . ?
C37 C36 H36A 108.9 . . ?
C37 C36 H36B 108.9 . . ?
C36 C37 H37A 109.5 . . ?
C36 C37 H37B 109.5 . . ?
C36 C37 H37C 109.5 . . ?
H37A C37 H37B 109.5 . . ?
H37A C37 H37C 109.5 . . ?
H37B C37 H37C 109.5 . . ?
C13 C38 H38A 109.3 . . ?
C13 C38 H38B 109.3 . . ?
C13 C38 C39 111.4(3) . . ?
H38A C38 H38B 108.0 . . ?
C39 C38 H38A 109.3 . . ?
C39 C38 H38B 109.3 . . ?
C38 C39 H39A 109.5 . . ?
C38 C39 H39B 109.5 . . ?
C38 C39 H39C 109.5 . . ?
H39A C39 H39B 109.5 . . ?
H39A C39 H39C 109.5 . . ?
H39B C39 H39C 109.5 . . ?
C16 C40 H40A 109.5 . . ?
C16 C40 H40B 109.5 . . ?
C16 C40 C41 110.5(3) . . ?
H40A C40 H40B 108.1 . . ?
C41 C40 H40A 109.5 . . ?
C41 C40 H40B 109.5 . . ?
C40 C41 H41A 109.5 . . ?
C40 C41 H41B 109.5 . . ?
C40 C41 H41C 109.5 . . ?
H41A C41 H41B 109.5 . . ?
H41A C41 H41C 109.5 . . ?
H41B C41 H41C 109.5 . . ?
C17 C42 H42A 109.0 . . ?
C17 C42 H42B 109.0 . . ?
C17 C42 C43 113.1(3) . . ?
H42A C42 H42B 107.8 . . ?
C43 C42 H42A 109.0 . . ?
C43 C42 H42B 109.0 . . ?
C42 C43 H43A 109.5 . . ?
C42 C43 H43B 109.5 . . ?
C42 C43 H43C 109.5 . . ?
H43A C43 H43B 109.5 . . ?
H43A C43 H43C 109.5 . . ?
H43B C43 H43C 109.5 . . ?
C20 C44 H44A 109.4 . . ?
C20 C44 H44B 109.4 . . ?
C20 C44 C45 111.3(3) . . ?
H44A C44 H44B 108.0 . . ?
C45 C44 H44A 109.4 . . ?
C45 C44 H44B 109.4 . . ?
C44 C45 H45A 109.5 . . ?
C44 C45 H45B 109.5 . . ?
C44 C45 H45C 109.5 . . ?
H45A C45 H45B 109.5 . . ?
H45A C45 H45C 109.5 . . ?
H45B C45 H45C 109.5 . . ?
C21 C46 H46A 109.1 . . ?
C21 C46 H46B 109.1 . . ?
C21 C46 C47 112.3(3) . . ?
H46A C46 H46B 107.9 . . ?
C47 C46 H46A 109.1 . . ?
C47 C46 H46B 109.1 . . ?
C46 C47 H47A 109.5 . . ?
C46 C47 H47B 109.5 . . ?
C46 C47 H47C 109.5 . . ?
H47A C47 H47B 109.5 . . ?
H47A C47 H47C 109.5 . . ?
H47B C47 H47C 109.5 . . ?
C24 C48 H48A 109.3 . . ?
C24 C48 H48B 109.3 . . ?
C24 C48 C49 111.6(3) . . ?
H48A C48 H48B 108.0 . . ?
C49 C48 H48A 109.3 . . ?
C49 C48 H48B 109.3 . . ?
C48 C49 H49A 109.5 . . ?
C48 C49 H49B 109.5 . . ?
C48 C49 H49C 109.5 . . ?
H49A C49 H49B 109.5 . . ?
H49A C49 H49C 109.5 . . ?
H49B C49 H49C 109.5 . . ?
C25 C50 H50A 109.2 . . ?
C25 C50 H50B 109.2 . . ?
C25 C50 C51 111.9(3) . . ?
H50A C50 H50B 107.9 . . ?
C51 C50 H50A 109.2 . . ?
C51 C50 H50B 109.2 . . ?
C50 C51 H51A 109.5 . . ?
C50 C51 H51B 109.5 . . ?
C50 C51 H51C 109.5 . . ?
H51A C51 H51B 109.5 . . ?
H51A C51 H51C 109.5 . . ?
H51B C51 H51C 109.5 . . ?
C28 C52 H52A 109.1 . . ?
C28 C52 H52B 109.1 . . ?
C28 C52 C53 112.5(3) . . ?
H52A C52 H52B 107.8 . . ?
C53 C52 H52A 109.1 . . ?
C53 C52 H52B 109.1 . . ?
C52 C53 H53A 109.5 . . ?
C52 C53 H53B 109.5 . . ?
C52 C53 H53C 109.5 . . ?
H53A C53 H53B 109.5 . . ?
H53A C53 H53C 109.5 . . ?
H53B C53 H53C 109.5 . . ?
C29 C54 H54A 108.9 . . ?
C29 C54 H54B 108.9 . . ?
C29 C54 C55 113.5(4) . . ?
H54A C54 H54B 107.7 . . ?
C55 C54 H54A 108.9 . . ?
C55 C54 H54B 108.9 . . ?
C54 C55 H55A 109.5 . . ?
C54 C55 H55B 109.5 . . ?
C54 C55 H55C 109.5 . . ?
H55A C55 H55B 109.5 . . ?
H55A C55 H55C 109.5 . . ?
H55B C55 H55C 109.5 . . ?
C57 C56 C31 122.6(3) . . ?
C57 C56 C61 119.0(3) . . ?
C61 C56 C31 118.2(3) . . ?
C56 C57 H57 119.9 . . ?
C56 C57 C58 120.2(3) . . ?
C58 C57 H57 119.9 . . ?
C57 C58 H58 119.4 . . ?
C57 C58 C59 121.2(3) . . ?
C59 C58 H58 119.4 . . ?
C58 C59 C62 123.4(3) . . ?
C60 C59 C58 117.5(3) . . ?
C60 C59 C62 119.1(3) . . ?
C59 C60 H60 119.4 . . ?
C61 C60 C59 121.1(3) . . ?
C61 C60 H60 119.4 . . ?
C56 C61 H61 119.6 . . ?
C60 C61 C56 120.8(3) . . ?
C60 C61 H61 119.6 . . ?
C59 C62 C64 108.5(4) . . ?
C63 C62 C59 113.1(4) . . ?
C63 C62 C64 105.6(4) . . ?
C63 C62 C65 111.8(4) . . ?
C65 C62 C59 109.7(3) . . ?
C65 C62 C64 107.8(4) . . ?
C62 C63 H63A 109.5 . . ?
C62 C63 H63B 109.5 . . ?
C62 C63 H63C 109.5 . . ?
H63A C63 H63B 109.5 . . ?
H63A C63 H63C 109.5 . . ?
H63B C63 H63C 109.5 . . ?
C62 C64 H64A 109.5 . . ?
C62 C64 H64B 109.5 . . ?
C62 C64 H64C 109.5 . . ?
H64A C64 H64B 109.5 . . ?
H64A C64 H64C 109.5 . . ?
H64B C64 H64C 109.5 . . ?
C62 C65 H65A 109.5 . . ?
C62 C65 H65B 109.5 . . ?
C62 C65 H65C 109.5 . . ?
H65A C65 H65B 109.5 . . ?
H65A C65 H65C 109.5 . . ?
H65B C65 H65C 109.5 . . ?
O1 C66 C67 115.9(4) . . ?
O1 C66 C71 124.3(4) . . ?
C67 C66 C71 119.7(4) . . ?
C66 C67 H67 119.7 . . ?
C68 C67 C66 120.6(4) . . ?
C68 C67 H67 119.7 . . ?
C67 C68 H68 119.9 . . ?
C67 C68 C69 120.2(4) . . ?
C69 C68 H68 119.9 . . ?
C68 C69 H69 120.2 . . ?
C70 C69 C68 119.7(4) . . ?
C70 C69 H69 120.2 . . ?
C69 C70 H70 119.6 . . ?
C69 C70 C71 120.8(4) . . ?
C71 C70 H70 119.6 . . ?
C66 C71 C70 119.0(4) . . ?
C66 C71 H71 120.5 . . ?
C70 C71 H71 120.5 . . ?
O1 C72 H72A 109.5 . . ?
O1 C72 H72B 109.5 . . ?
O1 C72 H72C 109.5 . . ?
H72A C72 H72B 109.5 . . ?
H72A C72 H72C 109.5 . . ?
H72B C72 H72C 109.5 . . ?

loop_
_geom_bond_atom_site_label_1
_geom_bond_atom_site_label_2
_geom_bond_distance
_geom_bond_site_symmetry_2
_geom_bond_publ_flag
Sb1 F1 1.874(2) . ?
Sb1 F2 1.869(2) . ?
Sb1 F3 1.871(2) . ?
Sb1 F4 1.871(2) . ?
Sb1 F5 1.868(3) . ?
Sb1 F6 1.881(3) . ?
O1 C66 1.363(5) . ?
O1 C72 1.441(5) . ?
N1 C1 1.383(4) . ?
N1 C7 1.397(4) . ?
N1 C10 1.381(4) . ?
N2 C2 1.420(4) . ?
N2 C11 1.396(4) . ?
N2 C14 1.415(4) . ?
N3 C3 1.409(4) . ?
N3 C15 1.412(4) . ?
N3 C18 1.402(4) . ?
N4 C4 1.385(4) . ?
N4 C19 1.374(4) . ?
N4 C22 1.386(4) . ?
N5 C5 1.382(4) . ?
N5 C23 1.388(4) . ?
N5 C26 1.393(4) . ?
N6 C6 1.377(4) . ?
N6 C27 1.403(4) . ?
N6 C30 1.397(4) . ?
C1 C2 1.413(4) . ?
C1 C6 1.357(5) . ?
C2 C3 1.412(4) . ?
C3 C4 1.399(4) . ?
C4 C5 1.381(4) . ?
C5 C6 1.367(5) . ?
C7 C8 1.397(5) . ?
C7 C30 1.446(5) . ?
C8 C9 1.422(5) . ?
C8 C32 1.509(5) . ?
C9 C10 1.410(5) . ?
C9 C34 1.491(5) . ?
C10 C11 1.440(5) . ?
C11 C12 1.403(5) . ?
C12 C13 1.383(5) . ?
C12 C36 1.499(5) . ?
C13 C14 1.441(5) . ?
C13 C38 1.505(5) . ?
C14 C31 1.397(5) . ?
C15 C16 1.423(5) . ?
C15 C31 1.400(5) . ?
C16 C17 1.397(5) . ?
C16 C40 1.511(5) . ?
C17 C18 1.407(5) . ?
C17 C42 1.492(5) . ?
C18 C19 1.434(5) . ?
C19 C20 1.396(5) . ?
C20 C21 1.422(5) . ?
C20 C44 1.496(5) . ?
C21 C22 1.392(5) . ?
C21 C46 1.505(5) . ?
C22 C23 1.455(5) . ?
C23 C24 1.397(5) . ?
C24 C25 1.437(5) . ?
C24 C48 1.494(5) . ?
C25 C26 1.371(5) . ?
C25 C50 1.512(5) . ?
C26 C27 1.462(5) . ?
C27 C28 1.379(5) . ?
C28 C29 1.428(5) . ?
C28 C52 1.506(5) . ?
C29 C30 1.396(5) . ?
C29 C54 1.499(5) . ?
C31 C56 1.494(5) . ?
C32 H32A 0.9900 . ?
C32 H32B 0.9900 . ?
C32 C33 1.537(6) . ?
C33 H33A 0.9800 . ?
C33 H33B 0.9800 . ?
C33 H33C 0.9800 . ?
C34 H34A 0.9900 . ?
C34 H34B 0.9900 . ?
C34 C35 1.532(6) . ?
C35 H35A 0.9800 . ?
C35 H35B 0.9800 . ?
C35 H35C 0.9800 . ?
C36 H36A 0.9900 . ?
C36 H36B 0.9900 . ?
C36 C37 1.533(6) . ?
C37 H37A 0.9800 . ?
C37 H37B 0.9800 . ?
C37 H37C 0.9800 . ?
C38 H38A 0.9900 . ?
C38 H38B 0.9900 . ?
C38 C39 1.532(5) . ?
C39 H39A 0.9800 . ?
C39 H39B 0.9800 . ?
C39 H39C 0.9800 . ?
C40 H40A 0.9900 . ?
C40 H40B 0.9900 . ?
C40 C41 1.527(5) . ?
C41 H41A 0.9800 . ?
C41 H41B 0.9800 . ?
C41 H41C 0.9800 . ?
C42 H42A 0.9900 . ?
C42 H42B 0.9900 . ?
C42 C43 1.534(5) . ?
C43 H43A 0.9800 . ?
C43 H43B 0.9800 . ?
C43 H43C 0.9800 . ?
C44 H44A 0.9900 . ?
C44 H44B 0.9900 . ?
C44 C45 1.534(6) . ?
C45 H45A 0.9800 . ?
C45 H45B 0.9800 . ?
C45 H45C 0.9800 . ?
C46 H46A 0.9900 . ?
C46 H46B 0.9900 . ?
C46 C47 1.528(6) . ?
C47 H47A 0.9800 . ?
C47 H47B 0.9800 . ?
C47 H47C 0.9800 . ?
C48 H48A 0.9900 . ?
C48 H48B 0.9900 . ?
C48 C49 1.525(6) . ?
C49 H49A 0.9800 . ?
C49 H49B 0.9800 . ?
C49 H49C 0.9800 . ?
C50 H50A 0.9900 . ?
C50 H50B 0.9900 . ?
C50 C51 1.525(6) . ?
C51 H51A 0.9800 . ?
C51 H51B 0.9800 . ?
C51 H51C 0.9800 . ?
C52 H52A 0.9900 . ?
C52 H52B 0.9900 . ?
C52 C53 1.543(6) . ?
C53 H53A 0.9800 . ?
C53 H53B 0.9800 . ?
C53 H53C 0.9800 . ?
C54 H54A 0.9900 . ?
C54 H54B 0.9900 . ?
C54 C55 1.516(6) . ?
C55 H55A 0.9800 . ?
C55 H55B 0.9800 . ?
C55 H55C 0.9800 . ?
C56 C57 1.382(5) . ?
C56 C61 1.390(5) . ?
C57 H57 0.9500 . ?
C57 C58 1.388(5) . ?
C58 H58 0.9500 . ?
C58 C59 1.398(5) . ?
C59 C60 1.397(5) . ?
C59 C62 1.527(5) . ?
C60 H60 0.9500 . ?
C60 C61 1.376(5) . ?
C61 H61 0.9500 . ?
C62 C63 1.504(6) . ?
C62 C64 1.557(8) . ?
C62 C65 1.511(6) . ?
C63 H63A 0.9800 . ?
C63 H63B 0.9800 . ?
C63 H63C 0.9800 . ?
C64 H64A 0.9800 . ?
C64 H64B 0.9800 . ?
C64 H64C 0.9800 . ?
C65 H65A 0.9800 . ?
C65 H65B 0.9800 . ?
C65 H65C 0.9800 . ?
C66 C67 1.389(6) . ?
C66 C71 1.394(6) . ?
C67 H67 0.9500 . ?
C67 C68 1.375(6) . ?
C68 H68 0.9500 . ?
C68 C69 1.391(7) . ?
C69 H69 0.9500 . ?
C69 C70 1.372(6) . ?
C70 H70 0.9500 . ?
C70 C71 1.402(6) . ?
C71 H71 0.9500 . ?
C72 H72A 0.9800 . ?
C72 H72B 0.9800 . ?
C72 H72C 0.9800 . ?

loop_
_geom_torsion_atom_site_label_1
_geom_torsion_atom_site_label_2
_geom_torsion_atom_site_label_3
_geom_torsion_atom_site_label_4
_geom_torsion
_geom_torsion_site_symmetry_1
_geom_torsion_site_symmetry_2
_geom_torsion_site_symmetry_3
_geom_torsion_site_symmetry_4
_geom_torsion_publ_flag
O1 C66 C67 C68 179.1(4) . . . . ?
O1 C66 C71 C70 179.9(4) . . . . ?
N1 C1 C2 N2 8.9(5) . . . . ?
N1 C1 C2 C3 -176.4(3) . . . . ?
N1 C1 C6 N6 2.0(5) . . . . ?
N1 C1 C6 C5 177.8(3) . . . . ?
N1 C7 C8 C9 0.3(4) . . . . ?
N1 C7 C8 C32 -178.2(4) . . . . ?
N1 C7 C30 N6 10.9(5) . . . . ?
N1 C7 C30 C29 -170.1(4) . . . . ?
N1 C10 C11 N2 19.1(5) . . . . ?
N1 C10 C11 C12 -158.2(4) . . . . ?
N2 C2 C3 N3 -15.2(5) . . . . ?
N2 C2 C3 C4 171.9(3) . . . . ?
N2 C11 C12 C13 0.7(4) . . . . ?
N2 C11 C12 C36 -174.5(3) . . . . ?
N2 C14 C31 C15 -18.0(6) . . . . ?
N2 C14 C31 C56 164.1(3) . . . . ?
N3 C3 C4 N4 7.3(5) . . . . ?
N3 C3 C4 C5 -173.4(3) . . . . ?
N3 C15 C16 C17 -6.6(4) . . . . ?
N3 C15 C16 C40 163.3(3) . . . . ?
N3 C15 C31 C14 -25.0(5) . . . . ?
N3 C15 C31 C56 153.1(3) . . . . ?
N3 C18 C19 N4 18.3(4) . . . . ?
N3 C18 C19 C20 -162.7(4) . . . . ?
N4 C4 C5 N5 0.4(5) . . . . ?
N4 C4 C5 C6 -179.5(3) . . . . ?
N4 C19 C20 C21 2.6(4) . . . . ?
N4 C19 C20 C44 -168.4(4) . . . . ?
N4 C22 C23 N5 5.2(4) . . . . ?
N4 C22 C23 C24 -174.2(4) . . . . ?
N5 C5 C6 N6 -4.6(5) . . . . ?
N5 C5 C6 C1 179.4(3) . . . . ?
N5 C23 C24 C25 0.9(4) . . . . ?
N5 C23 C24 C48 -178.2(4) . . . . ?
N5 C26 C27 N6 -20.3(4) . . . . ?
N5 C26 C27 C28 154.1(4) . . . . ?
N6 C27 C28 C29 -0.2(4) . . . . ?
N6 C27 C28 C52 176.8(4) . . . . ?
C1 N1 C7 C8 -177.6(3) . . . . ?
C1 N1 C7 C30 3.5(5) . . . . ?
C1 N1 C10 C9 176.4(3) . . . . ?
C1 N1 C10 C11 -4.1(5) . . . . ?
C1 C2 C3 N3 170.7(3) . . . . ?
C1 C2 C3 C4 -2.1(5) . . . . ?
C2 N2 C11 C10 -20.9(5) . . . . ?
C2 N2 C11 C12 157.1(3) . . . . ?
C2 N2 C14 C13 -153.9(3) . . . . ?
C2 N2 C14 C31 36.9(5) . . . . ?
C2 C1 C6 N6 -177.1(3) . . . . ?
C2 C1 C6 C5 -1.3(5) . . . . ?
C2 C3 C4 N4 -179.0(3) . . . . ?
C2 C3 C4 C5 0.3(5) . . . . ?
C3 N3 C15 C16 -157.0(3) . . . . ?
C3 N3 C15 C31 35.4(5) . . . . ?
C3 N3 C18 C17 158.9(3) . . . . ?
C3 N3 C18 C19 -18.3(5) . . . . ?
C3 C4 C5 N5 -179.0(3) . . . . ?
C3 C4 C5 C6 1.2(5) . . . . ?
C4 N4 C19 C18 -6.5(5) . . . . ?
C4 N4 C19 C20 174.3(3) . . . . ?
C4 N4 C22 C21 -175.2(3) . . . . ?
C4 N4 C22 C23 6.4(5) . . . . ?
C4 C5 C6 N6 175.2(3) . . . . ?
C4 C5 C6 C1 -0.7(5) . . . . ?
C5 N5 C23 C22 -14.2(5) . . . . ?
C5 N5 C23 C24 165.4(3) . . . . ?
C5 N5 C26 C25 -165.3(3) . . . . ?
C5 N5 C26 C27 15.4(5) . . . . ?
C6 N6 C27 C26 14.5(5) . . . . ?
C6 N6 C27 C28 -161.6(3) . . . . ?
C6 N6 C30 C7 -19.5(5) . . . . ?
C6 N6 C30 C29 161.2(3) . . . . ?
C6 C1 C2 N2 -172.1(3) . . . . ?
C6 C1 C2 C3 2.7(5) . . . . ?
C7 N1 C1 C2 168.8(3) . . . . ?
C7 N1 C1 C6 -10.3(5) . . . . ?
C7 N1 C10 C9 -2.7(4) . . . . ?
C7 N1 C10 C11 176.8(3) . . . . ?
C7 C8 C9 C10 -1.9(4) . . . . ?
C7 C8 C9 C34 172.3(4) . . . . ?
C7 C8 C32 C33 -100.6(5) . . . . ?
C8 C7 C30 N6 -167.5(4) . . . . ?
C8 C7 C30 C29 11.4(8) . . . . ?
C8 C9 C10 N1 2.8(4) . . . . ?
C8 C9 C10 C11 -176.5(4) . . . . ?
C8 C9 C34 C35 -109.8(4) . . . . ?
C9 C8 C32 C33 81.1(5) . . . . ?
C9 C10 C11 N2 -161.6(4) . . . . ?
C9 C10 C11 C12 21.0(7) . . . . ?
C10 N1 C1 C2 -10.1(5) . . . . ?
C10 N1 C1 C6 170.8(3) . . . . ?
C10 N1 C7 C8 1.5(4) . . . . ?
C10 N1 C7 C30 -177.4(3) . . . . ?
C10 C9 C34 C35 63.1(6) . . . . ?
C10 C11 C12 C13 178.3(4) . . . . ?
C10 C11 C12 C36 3.0(7) . . . . ?
C11 N2 C2 C1 6.4(4) . . . . ?
C11 N2 C2 C3 -167.7(3) . . . . ?
C11 N2 C14 C13 6.5(4) . . . . ?
C11 N2 C14 C31 -162.7(3) . . . . ?
C11 C12 C13 C14 3.4(4) . . . . ?
C11 C12 C13 C38 -170.4(3) . . . . ?
C11 C12 C36 C37 63.7(5) . . . . ?
C12 C13 C14 N2 -6.1(4) . . . . ?
C12 C13 C14 C31 162.4(3) . . . . ?
C12 C13 C38 C39 70.2(5) . . . . ?
C13 C12 C36 C37 -110.8(4) . . . . ?
C13 C14 C31 C15 175.4(3) . . . . ?
C13 C14 C31 C56 -2.6(5) . . . . ?
C14 N2 C2 C1 164.5(3) . . . . ?
C14 N2 C2 C3 -9.6(5) . . . . ?
C14 N2 C11 C10 177.5(3) . . . . ?
C14 N2 C11 C12 -4.6(4) . . . . ?
C14 C13 C38 C39 -102.3(4) . . . . ?
C14 C31 C56 C57 -64.5(5) . . . . ?
C14 C31 C56 C61 120.1(4) . . . . ?
C15 N3 C3 C2 -4.0(5) . . . . ?
C15 N3 C3 C4 169.1(3) . . . . ?
C15 N3 C18 C17 -7.8(4) . . . . ?
C15 N3 C18 C19 175.0(3) . . . . ?
C15 C16 C17 C18 1.9(4) . . . . ?
C15 C16 C17 C42 177.2(3) . . . . ?
C15 C16 C40 C41 -93.9(4) . . . . ?
C15 C31 C56 C57 117.2(4) . . . . ?
C15 C31 C56 C61 -58.1(4) . . . . ?
C16 C15 C31 C14 170.2(3) . . . . ?
C16 C15 C31 C56 -11.8(5) . . . . ?
C16 C17 C18 N3 3.7(4) . . . . ?
C16 C17 C18 C19 -179.7(3) . . . . ?
C16 C17 C42 C43 -113.9(4) . . . . ?
C17 C16 C40 C41 74.7(4) . . . . ?
C17 C18 C19 N4 -158.1(3) . . . . ?
C17 C18 C19 C20 20.9(7) . . . . ?
C18 N3 C3 C2 -167.9(3) . . . . ?
C18 N3 C3 C4 5.1(4) . . . . ?
C18 N3 C15 C16 8.8(3) . . . . ?
C18 N3 C15 C31 -158.8(3) . . . . ?
C18 C17 C42 C43 60.4(5) . . . . ?
C18 C19 C20 C21 -176.4(4) . . . . ?
C18 C19 C20 C44 12.5(7) . . . . ?
C19 N4 C4 C3 -6.6(5) . . . . ?
C19 N4 C4 C5 174.0(3) . . . . ?
C19 N4 C22 C21 1.7(4) . . . . ?
C19 N4 C22 C23 -176.6(3) . . . . ?
C19 C20 C21 C22 -1.6(4) . . . . ?
C19 C20 C21 C46 178.1(3) . . . . ?
C19 C20 C44 C45 56.3(5) . . . . ?
C20 C21 C22 N4 0.0(4) . . . . ?
C20 C21 C22 C23 177.8(4) . . . . ?
C20 C21 C46 C47 86.0(4) . . . . ?
C21 C20 C44 C45 -113.4(4) . . . . ?
C21 C22 C23 N5 -172.5(4) . . . . ?
C21 C22 C23 C24 8.1(8) . . . . ?
C22 N4 C4 C3 170.0(3) . . . . ?
C22 N4 C4 C5 -9.4(5) . . . . ?
C22 N4 C19 C18 176.5(3) . . . . ?
C22 N4 C19 C20 -2.8(4) . . . . ?
C22 C21 C46 C47 -94.3(5) . . . . ?
C22 C23 C24 C25 -179.7(4) . . . . ?
C22 C23 C24 C48 1.2(7) . . . . ?
C23 N5 C5 C4 11.7(5) . . . . ?
C23 N5 C5 C6 -168.4(3) . . . . ?
C23 N5 C26 C25 1.9(4) . . . . ?
C23 N5 C26 C27 -177.4(3) . . . . ?
C23 C24 C25 C26 0.2(4) . . . . ?
C23 C24 C25 C50 -175.5(3) . . . . ?
C23 C24 C48 C49 -95.3(5) . . . . ?
C24 C25 C26 N5 -1.3(4) . . . . ?
C24 C25 C26 C27 177.8(4) . . . . ?
C24 C25 C50 C51 102.6(4) . . . . ?
C25 C24 C48 C49 85.7(4) . . . . ?
C25 C26 C27 N6 160.7(4) . . . . ?
C25 C26 C27 C28 -24.9(8) . . . . ?
C26 N5 C5 C4 177.4(3) . . . . ?
C26 N5 C5 C6 -2.8(5) . . . . ?
C26 N5 C23 C22 178.7(3) . . . . ?
C26 N5 C23 C24 -1.8(4) . . . . ?
C26 C25 C50 C51 -72.2(5) . . . . ?
C26 C27 C28 C29 -175.0(4) . . . . ?
C26 C27 C28 C52 2.0(7) . . . . ?
C27 N6 C6 C1 174.1(3) . . . . ?
C27 N6 C6 C5 -1.8(5) . . . . ?
C27 N6 C30 C7 177.8(3) . . . . ?
C27 N6 C30 C29 -1.5(4) . . . . ?
C27 C28 C29 C30 -0.8(4) . . . . ?
C27 C28 C29 C54 175.1(4) . . . . ?
C27 C28 C52 C53 -64.8(5) . . . . ?
C28 C29 C30 N6 1.4(4) . . . . ?
C28 C29 C30 C7 -177.7(4) . . . . ?
C28 C29 C54 C55 80.1(5) . . . . ?
C29 C28 C52 C53 111.7(4) . . . . ?
C30 N6 C6 C1 13.4(5) . . . . ?
C30 N6 C6 C5 -162.5(3) . . . . ?
C30 N6 C27 C26 177.2(3) . . . . ?
C30 N6 C27 C28 1.1(4) . . . . ?
C30 C7 C8 C9 178.9(4) . . . . ?
C30 C7 C8 C32 0.4(7) . . . . ?
C30 C29 C54 C55 -104.9(5) . . . . ?
C31 C15 C16 C17 160.3(3) . . . . ?
C31 C15 C16 C40 -29.8(6) . . . . ?
C31 C56 C57 C58 -172.5(3) . . . . ?
C31 C56 C61 C60 173.4(3) . . . . ?
C32 C8 C9 C10 176.7(4) . . . . ?
C32 C8 C9 C34 -9.1(6) . . . . ?
C34 C9 C10 N1 -171.0(4) . . . . ?
C34 C9 C10 C11 9.7(7) . . . . ?
C36 C12 C13 C14 178.8(3) . . . . ?
C36 C12 C13 C38 5.0(6) . . . . ?
C38 C13 C14 N2 167.3(3) . . . . ?
C38 C13 C14 C31 -24.2(6) . . . . ?
C40 C16 C17 C18 -168.7(3) . . . . ?
C40 C16 C17 C42 6.6(5) . . . . ?
C42 C17 C18 N3 -171.4(3) . . . . ?
C42 C17 C18 C19 5.2(6) . . . . ?
C44 C20 C21 C22 169.9(4) . . . . ?
C44 C20 C21 C46 -10.4(6) . . . . ?
C46 C21 C22 N4 -179.8(4) . . . . ?
C46 C21 C22 C23 -1.9(7) . . . . ?
C48 C24 C25 C26 179.4(3) . . . . ?
C48 C24 C25 C50 3.7(6) . . . . ?
C50 C25 C26 N5 174.2(3) . . . . ?
C50 C25 C26 C27 -6.7(7) . . . . ?
C52 C28 C29 C30 -177.9(4) . . . . ?
C52 C28 C29 C54 -2.0(6) . . . . ?
C54 C29 C30 N6 -174.3(4) . . . . ?
C54 C29 C30 C7 6.7(7) . . . . ?
C56 C57 C58 C59 -0.4(6) . . . . ?
C57 C56 C61 C60 -2.1(5) . . . . ?
C57 C58 C59 C60 -2.8(6) . . . . ?
C57 C58 C59 C62 176.3(4) . . . . ?
C58 C59 C60 C61 3.6(6) . . . . ?
C58 C59 C62 C63 -1.3(6) . . . . ?
C58 C59 C62 C64 115.6(5) . . . . ?
C58 C59 C62 C65 -126.8(5) . . . . ?
C59 C60 C61 C56 -1.2(6) . . . . ?
C60 C59 C62 C63 177.9(4) . . . . ?
C60 C59 C62 C64 -65.3(5) . . . . ?
C60 C59 C62 C65 52.3(5) . . . . ?
C61 C56 C57 C58 2.8(6) . . . . ?
C62 C59 C60 C61 -175.6(4) . . . . ?
C66 C67 C68 C69 1.7(6) . . . . ?
C67 C66 C71 C70 0.1(6) . . . . ?
C67 C68 C69 C70 -1.4(6) . . . . ?
C68 C69 C70 C71 0.5(6) . . . . ?
C69 C70 C71 C66 0.2(6) . . . . ?
C71 C66 C67 C68 -1.0(6) . . . . ?
C72 O1 C66 C67 -167.6(3) . . . . ?
C72 O1 C66 C71 12.6(6) . . . . ?

loop_
_smtbx_masks_void_nr
_smtbx_masks_void_average_x
_smtbx_masks_void_average_y
_smtbx_masks_void_average_z
_smtbx_masks_void_volume
_smtbx_masks_void_count_electrons
_smtbx_masks_void_content
1 0.000 0.000 0.170 496.1 108.3 ?
2 0.000 0.500 0.670 496.1 108.3 ?
3 0.250 0.250 0.420 496.1 108.3 ?
4 0.250 0.750 0.920 496.1 108.3 ?
5 0.500 0.000 0.670 496.1 108.3 ?
6 0.500 0.500 0.170 496.1 108.3 ?
7 0.750 0.250 0.920 496.1 108.3 ?
8 0.750 0.750 0.420 496.1 108.3 ?
